data_4082700
loop_
_publ_author_name
'Juriba\<si\'c, Marina'
'Halasz, Ivan'
'Babi\'c, Darko'
'Cin\<ci\'c, Dominik'
'Plavec, Janez'
'\'Curi\'c, Manda'

_publ_section_title
;
 Aging and Ball-Milling as Low-Energy and Environmentally Friendly Methods
 for the Synthesis of Pd(II) Photosensitizers
;
_journal_issue 5
_journal_name_full Organometallics
_journal_page_first 1227
_journal_paper_doi 10.1021/om500008v
_journal_volume 33
_journal_year 2014
_chemical_absolute_configuration unk
_chemical_formula_moiety 'C49 H40 Cl2 N2 O P2 Pd2, C2 H6 O'
_chemical_formula_sum 'C51 H46 Cl2 N2 O2 P2 Pd2'
_chemical_formula_weight 1064.54
_space_group_IT_number 4
_symmetry_cell_setting monoclinic
_symmetry_space_group_name_Hall 'P 2yb'
_symmetry_space_group_name_H-M 'P 1 21 1'
_audit_creation_date 2013-08-29T16:01:49-00:00
_audit_creation_method 'WinGX routine CIF_UPDATE'
_cell_angle_alpha 90
_cell_angle_beta 94.340(5)
_cell_angle_gamma 90
_cell_formula_units_Z 4
_cell_length_a 11.5886(7)
_cell_length_b 9.2766(11)
_cell_length_c 43.509(3)
_cell_measurement_temperature 293(2)
_cell_volume 4663.9(7)
_computing_cell_refinement
;
        CrysAlis RED, Oxford Diffraction Ltd.,
        Version 1.171.32.29 (release 10-06-2008 CrysAlis171 .NET)
        (compiled Jun 10 2008,16:49:55)
;
_computing_data_collection
;
        CrysAlis CCD, Oxford Diffraction Ltd.,
        Version 1.171.32.29 (release 10-06-2008 CrysAlis171 .NET)
        (compiled Jun 10 2008,16:49:55)
;
_computing_data_reduction
;
        CrysAlis RED, Oxford Diffraction Ltd.,
        Version 1.171.32.29 (release 10-06-2008 CrysAlis171 .NET)
        (compiled Jun 10 2008,16:49:55)
;
_computing_molecular_graphics 'Ortep-3 for Windows (Farrugia, 1997)'
_computing_publication_material 'WinGX publication routines (Farrugia, 1999)'
_computing_structure_refinement 'SHELXL-97 (Sheldrick, 1997)'
_computing_structure_solution 'SHELXS-86 (Sheldrick, 1986)'
_diffrn_ambient_temperature 293(2)
_diffrn_detector_area_resol_mean 16.3426
_diffrn_measured_fraction_theta_full 0.835
_diffrn_measured_fraction_theta_max 0.835
_diffrn_measurement_device_type GoniometerKM4/Xcalibur,detector:Sapphire3
_diffrn_measurement_method '\w scans'
_diffrn_radiation_monochromator graphite
_diffrn_radiation_source 'Enhance (Mo) X-ray Source'
_diffrn_radiation_type 'Mo K\a'
_diffrn_radiation_wavelength 0.71073
_diffrn_reflns_av_R_equivalents 0.0537
_diffrn_reflns_limit_h_max 14
_diffrn_reflns_limit_h_min -14
_diffrn_reflns_limit_k_max 9
_diffrn_reflns_limit_k_min -11
_diffrn_reflns_limit_l_max 56
_diffrn_reflns_limit_l_min -50
_diffrn_reflns_number 22866
_diffrn_reflns_theta_full 29.56
_diffrn_reflns_theta_max 29.56
_diffrn_reflns_theta_min 4.15
_exptl_absorpt_coefficient_mu 0.996
_exptl_absorpt_correction_T_max 0.951
_exptl_absorpt_correction_T_min 0.942
_exptl_absorpt_correction_type multi-scan
_exptl_absorpt_process_details
;
CrysAlis RED, Oxford Diffraction Ltd.,
Version 1.171.32.29 (release 10-06-2008 CrysAlis171 .NET)
(compiled Jun 10 2008,16:49:55)
Empirical absorption correction using spherical harmonics,
 implemented in SCALE3 ABSPACK scaling algorithm.
;
_exptl_crystal_colour orange
_exptl_crystal_density_diffrn 1.516
_exptl_crystal_density_method 'not measured'
_exptl_crystal_description needle
_exptl_crystal_F_000 2152
_exptl_crystal_size_max 0.20
_exptl_crystal_size_mid 0.05
_exptl_crystal_size_min 0.05
_refine_diff_density_max 0.931
_refine_diff_density_min -0.822
_refine_ls_abs_structure_details 'Flack H D (1983), Acta Cryst. A39, 876-881'
_refine_ls_abs_structure_Flack 0.24(11)
_refine_ls_extinction_method none
_refine_ls_goodness_of_fit_ref 1.044
_refine_ls_hydrogen_treatment mixed
_refine_ls_matrix_type full
_refine_ls_number_parameters 555
_refine_ls_number_reflns 15044
_refine_ls_number_restraints 280
_refine_ls_restrained_S_all 1.043
_refine_ls_R_factor_gt 0.1035
_refine_ls_shift/su_max 0.033
_refine_ls_structure_factor_coef Fsqd
_refine_ls_weighting_details 'calc w=1/[\s^2^(Fo^2^)+(0.0536P)^2^+62.8478P] where P=(Fo^2^+2Fc^2^)/3'
_refine_ls_weighting_scheme calc
_refine_ls_wR_factor_ref 0.2706
_reflns_number_gt 7622
_reflns_number_total 15044
_reflns_threshold_expression >2sigma(I)
_cod_data_source_file om500008v_si_003.cif
_cod_data_source_block exp_2903_man_46-ok
_cod_original_sg_symbol_H-M 'P 21'
_cod_database_code 4082700

loop_
_symmetry_equiv_pos_as_xyz
'x, y, z'
'-x, y+1/2, -z'

loop_
_atom_site_label
_atom_site_type_symbol
_atom_site_fract_x
_atom_site_fract_y
_atom_site_fract_z
_atom_site_U_iso_or_equiv
_atom_site_adp_type
_atom_site_occupancy
_atom_site_calc_flag
_atom_site_refinement_flags
Pd1A Pd 0.97098(16) 0.4536(11) 0.62246(5) 0.0578(7) Uani 1 d D
Pd2A Pd 0.73102(16) 0.5765(11) 0.60451(5) 0.0551(6) Uani 1 d .
P1A P 1.0276(5) 0.4209(14) 0.67245(17) 0.055(2) Uani 1 d .
P2A P 0.5995(5) 0.4456(15) 0.57559(17) 0.0550(19) Uani 1 d .
Cl1A Cl 0.8925(5) 0.6924(14) 0.62959(14) 0.0578(18) Uani 1 d U
Cl2A Cl 0.6563(5) 0.4987(14) 0.65132(14) 0.069(2) Uani 1 d D
O1A O 1.1416(13) -0.0955(19) 0.6212(3) 0.081(5) Uiso 1 d D
N1A N 0.9353(13) 0.4823(17) 0.57410(7) 0.053(5) Uiso 1 d D
N2A N 0.9658(14) 0.3777(18) 0.5574(3) 0.061(5) Uiso 1 d D
C1A C 1.0168(12) 0.2600(17) 0.5739(3) 0.062(6) Uiso 1 d D
C2A C 1.0295(11) 0.2682(16) 0.6061(3) 0.048(5) Uiso 1 d D
C3A C 1.0674(12) 0.1486(19) 0.6225(4) 0.054(5) Uiso 1 d D
H3A H 1.0763 0.1521 0.6439 0.065 Uiso 1 calc R
C4A C 1.0925(13) 0.0220(18) 0.6072(4) 0.066(6) Uiso 1 d D
C5A C 1.0795(14) 0.0169(18) 0.5755(4) 0.088(8) Uiso 1 d D
H5A H 1.0965 -0.0677 0.5653 0.106 Uiso 1 calc R
C6A C 1.0421(14) 0.134(2) 0.5590(3) 0.091(8) Uiso 1 d D
H6A H 1.0334 0.1293 0.5376 0.109 Uiso 1 calc R
C7A C 0.8961(13) 0.6047(18) 0.5567(3) 0.065(6) Uiso 1 d D
C8A C 0.7947(14) 0.662(2) 0.5662(4) 0.058(6) Uiso 1 d D
C9A C 0.7431(15) 0.779(2) 0.5506(4) 0.066(6) Uiso 1 d D
H9A H 0.6749 0.8193 0.5567 0.08 Uiso 1 calc R
C10A C 0.7968(15) 0.835(2) 0.5256(4) 0.080(7) Uiso 1 d D
H10A H 0.7652 0.9136 0.5146 0.095 Uiso 1 calc R
C11A C 0.8979(14) 0.772(2) 0.5176(4) 0.080(7) Uiso 1 d D
H11A H 0.9319 0.8116 0.5009 0.097 Uiso 1 calc R
C12A C 0.9540(15) 0.655(2) 0.5320(4) 0.061(6) Uiso 1 d D
H12A H 1.0223 0.6156 0.5258 0.073 Uiso 1 calc R
C13A C 0.9327(19) 0.306(3) 0.6947(5) 0.084(4) Uiso 1 d DU
C14A C 0.8556(17) 0.223(3) 0.6765(6) 0.084(4) Uiso 1 d DU
H14A H 0.8591 0.2257 0.6552 0.101 Uiso 1 calc R
C15A C 0.7738(17) 0.138(3) 0.6888(4) 0.084(4) Uiso 1 d DU
H15A H 0.7223 0.0832 0.6763 0.101 Uiso 1 calc R
C16A C 0.7710(16) 0.137(3) 0.7203(4) 0.084(4) Uiso 1 d DU
H16A H 0.7168 0.0799 0.7293 0.101 Uiso 1 calc R
C17A C 0.8470(16) 0.219(3) 0.7388(5) 0.084(4) Uiso 1 d DU
H17A H 0.8429 0.2163 0.76 0.101 Uiso 1 calc R
C18A C 0.9293(18) 0.304(3) 0.7264(5) 0.084(4) Uiso 1 d DU
H18A H 0.9808 0.3592 0.739 0.101 Uiso 1 calc R
C19A C 1.1742(15) 0.355(3) 0.6808(5) 0.085(4) Uiso 1 d DU
C20A C 1.2042(15) 0.259(3) 0.7045(5) 0.085(4) Uiso 1 d DU
H20A H 1.1473 0.2223 0.7163 0.102 Uiso 1 calc R
C21A C 1.3184(17) 0.217(2) 0.7108(4) 0.085(4) Uiso 1 d DU
H21A H 1.3387 0.1525 0.7266 0.102 Uiso 1 calc R
C22A C 1.4011(16) 0.272(3) 0.6931(5) 0.088(8) Uiso 1 d D
H22A H 1.4777 0.2438 0.6971 0.105 Uiso 1 calc R
C23A C 1.3745(14) 0.367(2) 0.6696(4) 0.072(7) Uiso 1 d D
H23A H 1.4322 0.4041 0.658 0.087 Uiso 1 calc R
C24A C 1.2597(16) 0.409(2) 0.6633(4) 0.085(4) Uiso 1 d DU
H24A H 1.2402 0.4727 0.6473 0.101 Uiso 1 calc R
C25A C 1.0329(15) 0.584(2) 0.6973(4) 0.073(3) Uiso 1 d DU
C26A C 0.9282(14) 0.650(2) 0.7005(4) 0.074(3) Uiso 1 d DU
H26A H 0.8613 0.6051 0.6922 0.088 Uiso 1 calc R
C27A C 0.9180(14) 0.780(2) 0.7155(4) 0.074(3) Uiso 1 d DU
H27A H 0.847 0.8243 0.7176 0.089 Uiso 1 calc R
C28A C 1.0205(14) 0.839(2) 0.7270(4) 0.075(3) Uiso 1 d DU
H28A H 1.0166 0.9269 0.7372 0.09 Uiso 1 calc R
C29A C 1.1295(14) 0.781(2) 0.7250(4) 0.075(3) Uiso 1 d DU
H29A H 1.1962 0.8255 0.7335 0.09 Uiso 1 calc R
C30A C 1.1323(14) 0.651(2) 0.7096(4) 0.074(3) Uiso 1 d DU
H30A H 1.2033 0.6067 0.7073 0.089 Uiso 1 calc R
C31A C 0.4522(17) 0.519(3) 0.5785(4) 0.063(3) Uiso 1 d DU
C32A C 0.4353(16) 0.634(3) 0.5981(4) 0.064(3) Uiso 1 d DU
H32A H 0.498 0.6794 0.6086 0.076 Uiso 1 calc R
C33A C 0.3236(14) 0.679(3) 0.6017(4) 0.064(3) Uiso 1 d DU
H33A H 0.3111 0.7554 0.6149 0.077 Uiso 1 calc R
C34A C 0.2296(17) 0.612(2) 0.5861(4) 0.064(3) Uiso 1 d DU
H34A H 0.1542 0.642 0.5883 0.076 Uiso 1 calc R
C35A C 0.2529(16) 0.498(2) 0.5670(4) 0.063(3) Uiso 1 d DU
H35A H 0.1904 0.4519 0.5566 0.076 Uiso 1 calc R
C36A C 0.3629(14) 0.448(3) 0.5625(4) 0.063(3) Uiso 1 d DU
H36A H 0.3754 0.371 0.5494 0.076 Uiso 1 calc R
C37A C 0.6169(18) 0.430(3) 0.5352(4) 0.090(4) Uiso 1 d DU
C38A C 0.5666(15) 0.530(2) 0.5149(5) 0.090(4) Uiso 1 d DU
H38A H 0.5227 0.6053 0.5219 0.108 Uiso 1 calc R
C39A C 0.5831(16) 0.515(2) 0.4839(5) 0.090(4) Uiso 1 d DU
H39A H 0.5498 0.5813 0.4699 0.108 Uiso 1 calc R
C40A C 0.6478(17) 0.403(3) 0.4736(4) 0.090(4) Uiso 1 d DU
H40A H 0.6574 0.3955 0.4526 0.108 Uiso 1 calc R
C41A C 0.6986(16) 0.304(2) 0.4935(5) 0.090(4) Uiso 1 d DU
H41A H 0.7427 0.2286 0.4865 0.108 Uiso 1 calc R
C42A C 0.6817(17) 0.319(3) 0.5244(5) 0.090(4) Uiso 1 d DU
H42A H 0.7151 0.2524 0.5383 0.108 Uiso 1 calc R
C43A C 0.6084(13) 0.257(2) 0.5914(4) 0.044(4) Uiso 1 d D
C44A C 0.5138(16) 0.174(2) 0.5978(4) 0.063(6) Uiso 1 d D
H44A H 0.4402 0.2148 0.5955 0.076 Uiso 1 calc R
C45A C 0.5266(15) 0.033(2) 0.6076(4) 0.067(6) Uiso 1 d D
H45A H 0.4633 -0.0229 0.6119 0.08 Uiso 1 calc R
C46A C 0.6380(16) -0.021(3) 0.6106(5) 0.094(9) Uiso 1 d D
H46A H 0.6482 -0.1162 0.6172 0.112 Uiso 1 calc R
C47A C 0.7351(19) 0.057(3) 0.6045(4) 0.072(7) Uiso 1 d D
H47A H 0.8088 0.0168 0.6068 0.087 Uiso 1 calc R
C48A C 0.7180(13) 0.198(3) 0.5947(4) 0.068(6) Uiso 1 d D
H48A H 0.7813 0.2543 0.5904 0.082 Uiso 1 calc R
C49A C 1.1413(17) -0.096(3) 0.6544(3) 0.064(6) Uiso 1 d D
H49A H 1.1755 -0.1841 0.6623 0.096 Uiso 1 calc R
H49B H 1.0631 -0.0896 0.6601 0.096 Uiso 1 calc R
H49C H 1.185 -0.0155 0.6627 0.096 Uiso 1 calc R
Pd1B Pd 0.51977(15) 1.2614(11) 0.87667(5) 0.0570(6) Uani 1 d D
Pd2B Pd 0.75896(15) 1.1351(11) 0.89537(4) 0.0532(6) Uani 1 d .
P1B P 0.4668(6) 1.2911(16) 0.82474(16) 0.064(2) Uani 1 d .
P2B P 0.8933(5) 1.2630(15) 0.92219(15) 0.056(2) Uani 1 d .
Cl1B Cl 0.5915(6) 1.0239(15) 0.86893(18) 0.079(2) Uani 1 d .
Cl2B Cl 0.8369(6) 1.2111(14) 0.84735(18) 0.082(3) Uani 1 d D
O1B O 0.6946(18) 0.784(2) 0.9905(5) 0.152(9) Uiso 1 d D
N1B N 0.5419(12) 1.2568(17) 0.92570(5) 0.050(4) Uiso 1 d D
N2B N 0.5065(15) 1.3694(18) 0.9382(3) 0.065(5) Uiso 1 d D
C1B C 0.4706(14) 1.4830(17) 0.9185(4) 0.090(4) Uiso 1 d DU
C2B C 0.4689(16) 1.4633(16) 0.8871(5) 0.090(4) Uiso 1 d DU
C3B C 0.4259(15) 1.579(2) 0.8695(5) 0.090(4) Uiso 1 d DU
H3B H 0.4234 1.5697 0.8482 0.109 Uiso 1 calc R
C4B C 0.3860(15) 1.708(2) 0.8815(4) 0.091(4) Uiso 1 d DU
H4B H 0.3577 1.7827 0.8687 0.109 Uiso 1 calc R
C5B C 0.3908(16) 1.719(3) 0.9136(4) 0.091(4) Uiso 1 d DU
H5B H 0.3655 1.8031 0.9227 0.109 Uiso 1 calc R
C6B C 0.4329(15) 1.607(2) 0.9318(4) 0.091(4) Uiso 1 d DU
H6B H 0.4357 1.6144 0.9531 0.109 Uiso 1 calc R
C7B C 0.5927(12) 1.1453(18) 0.9433(3) 0.058(6) Uiso 1 d D
C8B C 0.6884(13) 1.080(2) 0.9328(4) 0.064(6) Uiso 1 d D
C9B C 0.7246(16) 0.958(2) 0.9500(4) 0.069(7) Uiso 1 d D
H9B H 0.7892 0.9084 0.9441 0.083 Uiso 1 calc R
C10B C 0.6699(15) 0.9067(19) 0.9752(4) 0.091(9) Uiso 1 d D
C11B C 0.5765(15) 0.980(2) 0.9833(4) 0.088(8) Uiso 1 d D
H11B H 0.5379 0.9483 1.0001 0.105 Uiso 1 calc R
C12B C 0.5380(13) 1.097(2) 0.9680(4) 0.086(9) Uiso 1 d D
H12B H 0.4736 1.1459 0.9741 0.104 Uiso 1 calc R
C13B C 0.3202(15) 1.361(3) 0.8191(5) 0.080(4) Uiso 1 d DU
C14B C 0.2419(17) 1.335(2) 0.8411(4) 0.080(3) Uiso 1 d DU
H14B H 0.2679 1.2839 0.8587 0.096 Uiso 1 calc R
C15B C 0.1280(17) 1.379(2) 0.8383(4) 0.080(3) Uiso 1 d DU
H15B H 0.0783 1.3584 0.8535 0.097 Uiso 1 calc R
C16B C 0.0902(15) 1.454(3) 0.8120(5) 0.081(4) Uiso 1 d DU
H16B H 0.0139 1.485 0.8093 0.097 Uiso 1 calc R
C17B C 0.1662(16) 1.482(3) 0.7898(4) 0.081(4) Uiso 1 d DU
H17B H 0.1395 1.5324 0.7722 0.097 Uiso 1 calc R
C18B C 0.2814(16) 1.437(3) 0.7928(5) 0.080(4) Uiso 1 d DU
H18B H 0.331 1.4576 0.7775 0.096 Uiso 1 calc R
C19B C 0.5629(15) 1.400(3) 0.8054(4) 0.071(3) Uiso 1 d DU
C20B C 0.6435(15) 1.492(2) 0.8203(5) 0.071(3) Uiso 1 d DU
H20B H 0.6505 1.499 0.8417 0.085 Uiso 1 calc R
C21B C 0.7131(15) 1.573(2) 0.8025(4) 0.071(3) Uiso 1 d DU
H21B H 0.7677 1.635 0.8121 0.085 Uiso 1 calc R
C22B C 0.7034(14) 1.564(2) 0.7709(4) 0.071(3) Uiso 1 d DU
H22B H 0.7514 1.6204 0.7596 0.086 Uiso 1 calc R
C23B C 0.6249(15) 1.474(2) 0.7556(4) 0.071(3) Uiso 1 d DU
H23B H 0.6184 1.468 0.7342 0.085 Uiso 1 calc R
C24B C 0.5560(15) 1.394(3) 0.7736(4) 0.071(3) Uiso 1 d DU
H24B H 0.5019 1.3321 0.7638 0.085 Uiso 1 calc R
C25B C 0.466(2) 1.119(3) 0.8048(7) 0.110(5) Uiso 1 d DU
C26B C 0.563(2) 1.060(3) 0.7932(6) 0.110(5) Uiso 1 d DU
H26B H 0.6338 1.1075 0.7961 0.132 Uiso 1 calc R
C27B C 0.5551(19) 0.931(2) 0.7771(4) 0.111(5) Uiso 1 d DU
H27B H 0.6185 0.8947 0.7678 0.133 Uiso 1 calc R
C28B C 0.452(2) 0.858(2) 0.7753(4) 0.111(5) Uiso 1 d DU
H28B H 0.4455 0.7712 0.7646 0.133 Uiso 1 calc R
C29B C 0.3579(19) 0.910(3) 0.7889(5) 0.111(5) Uiso 1 d DU
H29B H 0.2886 0.8593 0.7875 0.133 Uiso 1 calc R
C30B C 0.366(2) 1.039(3) 0.8049(5) 0.111(5) Uiso 1 d DU
H30B H 0.3039 1.071 0.8156 0.133 Uiso 1 calc R
C31B C 1.0414(12) 1.212(2) 0.9204(4) 0.043(5) Uiso 1 d D
C32B C 1.1311(15) 1.269(2) 0.9396(4) 0.079(7) Uiso 1 d D
H32B H 1.1117 1.3422 0.9529 0.094 Uiso 1 calc R
C33B C 1.2456(17) 1.229(2) 0.9411(5) 0.076(7) Uiso 1 d D
H33B H 1.3031 1.2698 0.9544 0.092 Uiso 1 calc R
C34B C 1.2646(19) 1.120(3) 0.9205(4) 0.069(7) Uiso 1 d D
H34B H 1.3397 1.0853 0.9199 0.083 Uiso 1 calc R
C35B C 1.1800(14) 1.060(3) 0.9009(5) 0.074(7) Uiso 1 d D
H35B H 1.2002 0.987 0.8877 0.088 Uiso 1 calc R
C36B C 1.0661(14) 1.103(2) 0.9000(4) 0.054(5) Uiso 1 d D
H36B H 1.0092 1.0618 0.8866 0.065 Uiso 1 calc R
C37B C 0.891(2) 1.444(3) 0.9098(5) 0.090(4) Uiso 1 d DU
C38B C 0.9906(18) 1.515(3) 0.9026(5) 0.090(4) Uiso 1 d DU
H38B H 1.0616 1.4685 0.9055 0.109 Uiso 1 calc R
C39B C 0.9862(18) 1.654(3) 0.8913(5) 0.091(4) Uiso 1 d DU
H39B H 1.0539 1.7003 0.8866 0.109 Uiso 1 calc R
C40B C 0.881(2) 1.725(3) 0.8868(5) 0.090(4) Uiso 1 d DU
H40B H 0.8777 1.8182 0.8792 0.109 Uiso 1 calc R
C41B C 0.7812(18) 1.655(3) 0.8939(5) 0.090(4) Uiso 1 d DU
H41B H 0.7104 1.7024 0.8911 0.108 Uiso 1 calc R
C42B C 0.7860(18) 1.516(3) 0.9052(5) 0.090(4) Uiso 1 d DU
H42B H 0.7181 1.4701 0.9097 0.108 Uiso 1 calc R
C43B C 0.8864(18) 1.271(3) 0.9658(6) 0.091(4) Uiso 1 d DU
C44B C 0.9422(19) 1.170(3) 0.9848(5) 0.092(4) Uiso 1 d DU
H44B H 0.9908 1.1052 0.9758 0.11 Uiso 1 calc R
C45B C 0.9318(16) 1.158(3) 1.0160(5) 0.092(4) Uiso 1 d DU
H45B H 0.9715 1.0873 1.0277 0.11 Uiso 1 calc R
C46B C 0.8599(17) 1.254(3) 1.0290(4) 0.092(4) Uiso 1 d DU
H46B H 0.85 1.2511 1.05 0.11 Uiso 1 calc R
C47B C 0.8034(17) 1.355(3) 1.0106(5) 0.092(4) Uiso 1 d DU
H47B H 0.7544 1.4195 1.0195 0.11 Uiso 1 calc R
C48B C 0.8156(19) 1.366(3) 0.9794(5) 0.092(4) Uiso 1 d DU
H48B H 0.776 1.4364 0.9678 0.11 Uiso 1 calc R
C49B C 0.800(3) 0.715(3) 0.9817(8) 0.170(16) Uiso 1 d D
H49D H 0.8163 0.6315 0.9945 0.255 Uiso 1 calc R
H49E H 0.8636 0.7812 0.9844 0.255 Uiso 1 calc R
H49F H 0.7902 0.6855 0.9605 0.255 Uiso 1 calc R
C50 C 0.982(2) 0.888(4) 0.8056(9) 0.176(8) Uiso 1 d DU
H50A H 1.0066 0.8954 0.7848 0.212 Uiso 1 calc R
H50B H 0.9826 0.7859 0.8107 0.212 Uiso 1 calc R
C51 C 1.0765(18) 0.959(5) 0.8271(9) 0.176(8) Uiso 1 d DU
H51A H 1.1501 0.9168 0.8238 0.265 Uiso 1 calc R
H51B H 1.0595 0.9451 0.8481 0.265 Uiso 1 calc R
H51C H 1.0789 1.0607 0.8228 0.265 Uiso 1 calc R
O2 O 0.8637(17) 0.933(3) 0.8042(6) 0.176(8) Uiso 1 d DU
H2 H 0.842(2) 0.975(3) 0.8194(11) 0.264 Uiso 1 d D
C52 C 0.536(2) 0.821(3) 0.6952(17) 0.298(13) Uiso 1 d DU
H52A H 0.5899 0.8141 0.6793 0.357 Uiso 1 calc R
H52B H 0.5815 0.8281 0.7147 0.357 Uiso 1 calc R
C53 C 0.472(4) 0.965(3) 0.6903(15) 0.298(13) Uiso 1 d DU
H53A H 0.5268 1.0422 0.6911 0.447 Uiso 1 calc R
H53B H 0.4195 0.9776 0.7061 0.447 Uiso 1 calc R
H53C H 0.429 0.9642 0.6705 0.447 Uiso 1 calc R
O3 O 0.475(3) 0.688(3) 0.6953(11) 0.298(13) Uiso 1 d DU
H3 H 0.507(4) 0.609(3) 0.6970(11) 0.447 Uiso 1 d D

loop_
_atom_site_aniso_label
_atom_site_aniso_U_11
_atom_site_aniso_U_22
_atom_site_aniso_U_33
_atom_site_aniso_U_23
_atom_site_aniso_U_13
_atom_site_aniso_U_12
Pd1A 0.0535(11) 0.0647(18) 0.0560(13) -0.0105(13) 0.0089(9) -0.0068(11)
Pd2A 0.0525(11) 0.0515(16) 0.0627(13) -0.0054(12) 0.0125(8) -0.0044(10)
P1A 0.051(3) 0.048(5) 0.066(4) -0.006(4) 0.012(3) -0.003(4)
P2A 0.044(3) 0.053(5) 0.068(5) -0.003(4) 0.005(3) -0.006(4)
Cl1A 0.071(3) 0.051(4) 0.050(3) -0.012(3) -0.004(3) -0.008(3)
Cl2A 0.074(4) 0.089(7) 0.042(3) 0.008(4) -0.005(3) -0.006(4)
Pd1B 0.0503(10) 0.0650(18) 0.0570(13) -0.0156(13) 0.0126(8) -0.0119(11)
Pd2B 0.0543(10) 0.0570(16) 0.0490(11) -0.0096(12) 0.0089(8) -0.0072(11)
P1B 0.085(5) 0.067(7) 0.041(4) -0.011(4) 0.009(3) -0.016(5)
P2B 0.061(4) 0.062(6) 0.047(4) -0.012(4) 0.015(3) -0.007(4)
Cl1B 0.076(4) 0.076(6) 0.083(5) -0.009(5) -0.001(3) -0.020(4)
Cl2B 0.075(4) 0.077(7) 0.099(6) -0.012(5) 0.045(4) -0.008(4)

loop_
_atom_type_symbol
_atom_type_description
_atom_type_scat_dispersion_real
_atom_type_scat_dispersion_imag
_atom_type_scat_source
C C 0.0033 0.0016 'International Tables Vol C Tables 4.2.6.8 and 6.1.1.4'
H H 0 0 'International Tables Vol C Tables 4.2.6.8 and 6.1.1.4'
N N 0.0061 0.0033 'International Tables Vol C Tables 4.2.6.8 and 6.1.1.4'
O O 0.0106 0.006 'International Tables Vol C Tables 4.2.6.8 and 6.1.1.4'
Cl Cl 0.1484 0.1585 'International Tables Vol C Tables 4.2.6.8 and 6.1.1.4'
Pd Pd -0.9988 1.0072 'International Tables Vol C Tables 4.2.6.8 and 6.1.1.4'
P P 0.1023 0.0942 'International Tables Vol C Tables 4.2.6.8 and 6.1.1.4'

loop_
_geom_angle_atom_site_label_1
_geom_angle_atom_site_label_2
_geom_angle_atom_site_label_3
_geom_angle
C2A Pd1A N1A 78.6(6)
C2A Pd1A P1A 98.4(5)
N1A Pd1A P1A 174.2(4)
C2A Pd1A Cl1A 166.5(5)
N1A Pd1A Cl1A 88.0(4)
P1A Pd1A Cl1A 94.8(3)
C2A Pd1A Pd2A 123.9(4)
N1A Pd1A Pd2A 66.1(4)
P1A Pd1A Pd2A 119.50(19)
Cl1A Pd1A Pd2A 49.30(15)
C8A Pd2A P2A 91.4(5)
C8A Pd2A Cl1A 82.9(5)
P2A Pd2A Cl1A 169.8(3)
C8A Pd2A Cl2A 174.7(6)
P2A Pd2A Cl2A 92.3(3)
Cl1A Pd2A Cl2A 94.0(2)
C8A Pd2A Pd1A 88.6(4)
P2A Pd2A Pd1A 120.4(2)
Cl1A Pd2A Pd1A 51.3(2)
Cl2A Pd2A Pd1A 92.94(18)
C19A P1A C13A 106.5(11)
C19A P1A C25A 99.7(10)
C13A P1A C25A 99.2(10)
C19A P1A Pd1A 116.1(7)
C13A P1A Pd1A 116.2(8)
C25A P1A Pd1A 116.6(7)
C37A P2A C31A 105.7(10)
C37A P2A C43A 106.1(11)
C31A P2A C43A 110.1(9)
C37A P2A Pd2A 118.0(8)
C31A P2A Pd2A 110.5(8)
C43A P2A Pd2A 106.3(6)
Pd2A Cl1A Pd1A 79.4(2)
C4A O1A C49A 115.0(16)
N2A N1A C7A 113.3(9)
N2A N1A Pd1A 115.1(7)
C7A N1A Pd1A 131.1(9)
N1A N2A C1A 115.0(10)
C6A C1A C2A 120.4(8)
C6A C1A N2A 120.9(11)
C2A C1A N2A 118.3(11)
C3A C2A C1A 118.8(11)
C3A C2A Pd1A 127.9(11)
C1A C2A Pd1A 112.9(9)
C2A C3A C4A 120.2(13)
C2A C3A H3A 119.9
C4A C3A H3A 119.9
O1A C4A C5A 115.8(14)
O1A C4A C3A 124.0(14)
C5A C4A C3A 119.8(9)
C6A C5A C4A 120.7(8)
C6A C5A H5A 119.7
C4A C5A H5A 119.7
C5A C6A C1A 120.1(8)
C5A C6A H6A 119.9
C1A C6A H6A 119.9
C8A C7A C12A 125.0(15)
C8A C7A N1A 113.1(14)
C12A C7A N1A 121.9(14)
C7A C8A C9A 119.8(17)
C7A C8A Pd2A 117.8(13)
C9A C8A Pd2A 122.3(12)
C10A C9A C8A 118.1(15)
C10A C9A H9A 121
C8A C9A H9A 121
C11A C10A C9A 118.5(12)
C11A C10A H10A 120.8
C9A C10A H10A 120.8
C10A C11A C12A 126.7(15)
C10A C11A H11A 116.6
C12A C11A H11A 116.6
C11A C12A C7A 111.9(16)
C11A C12A H12A 124.1
C7A C12A H12A 124
C14A C13A C18A 120(2)
C14A C13A P1A 113.8(17)
C18A C13A P1A 126.0(18)
C15A C14A C13A 122(2)
C15A C14A H14A 118.9
C13A C14A H14A 118.9
C16A C15A C14A 117.5(18)
C16A C15A H15A 121.3
C14A C15A H15A 121.3
C15A C16A C17A 121.1(12)
C15A C16A H16A 119.4
C17A C16A H16A 119.4
C16A C17A C18A 121.4(18)
C16A C17A H17A 119.3
C18A C17A H17A 119.3
C17A C18A C13A 118(2)
C17A C18A H18A 121.1
C13A C18A H18A 121.1
C24A C19A C20A 119.3(11)
C24A C19A P1A 117.8(14)
C20A C19A P1A 122.9(14)
C21A C20A C19A 120.5(8)
C21A C20A H20A 119.8
C19A C20A H20A 119.8
C22A C21A C20A 118.8(9)
C22A C21A H21A 120.6
C20A C21A H21A 120.6
C23A C22A C21A 122.2(12)
C23A C22A H22A 118.9
C21A C22A H22A 118.9
C22A C23A C24A 118.9(9)
C22A C23A H23A 120.6
C24A C23A H23A 120.6
C19A C24A C23A 120.3(8)
C19A C24A H24A 119.8
C23A C24A H24A 119.8
C26A C25A C30A 118.8(18)
C26A C25A P1A 115.5(14)
C30A C25A P1A 125.3(14)
C25A C26A C27A 122.9(17)
C25A C26A H26A 118.5
C27A C26A H26A 118.5
C28A C27A C26A 114.7(18)
C28A C27A H27A 122.6
C26A C27A H27A 122.6
C27A C28A C29A 126(2)
C27A C28A H28A 116.8
C29A C28A H28A 116.8
C30A C29A C28A 115.3(18)
C30A C29A H29A 122.4
C28A C29A H29A 122.4
C25A C30A C29A 121.9(17)
C25A C30A H30A 119.1
C29A C30A H30A 119.1
C36A C31A C32A 123(2)
C36A C31A P2A 116.7(15)
C32A C31A P2A 120.0(14)
C33A C32A C31A 119(2)
C33A C32A H32A 120.7
C31A C32A H32A 120.7
C32A C33A C34A 121(2)
C32A C33A H33A 119.5
C34A C33A H33A 119.5
C35A C34A C33A 117(2)
C35A C34A H34A 121.4
C33A C34A H34A 121.4
C34A C35A C36A 125(2)
C34A C35A H35A 117.7
C36A C35A H35A 117.7
C31A C36A C35A 115(2)
C31A C36A H36A 122.3
C35A C36A H36A 122.3
C38A C37A C42A 119.8(12)
C38A C37A P2A 120.2(16)
C42A C37A P2A 120.0(16)
C37A C38A C39A 118.4(9)
C37A C38A H38A 120.8
C39A C38A H38A 120.8
C40A C39A C38A 120.9(11)
C40A C39A H39A 119.6
C38A C39A H39A 119.6
C41A C40A C39A 121.4(12)
C41A C40A H40A 119.3
C39A C40A H40A 119.3
C40A C41A C42A 117.4(9)
C40A C41A H41A 121.3
C42A C41A H41A 121.3
C41A C42A C37A 122.1(11)
C41A C42A H42A 119
C37A C42A H42A 119
C48A C43A C44A 120.0(18)
C48A C43A P2A 115.4(13)
C44A C43A P2A 124.5(13)
C43A C44A C45A 121.2(18)
C43A C44A H44A 119.4
C45A C44A H44A 119.4
C46A C45A C44A 116.9(17)
C46A C45A H45A 121.5
C44A C45A H45A 121.5
C47A C46A C45A 124(2)
C47A C46A H46A 118
C45A C46A H46A 118.1
C46A C47A C48A 117(2)
C46A C47A H47A 121.5
C48A C47A H47A 121.4
C43A C48A C47A 120.9(16)
C43A C48A H48A 119.6
C47A C48A H48A 119.6
O1A C49A H49A 109.5
O1A C49A H49B 109.5
H49A C49A H49B 109.5
O1A C49A H49C 109.5
H49A C49A H49C 109.5
H49B C49A H49C 109.5
C2B Pd1B N1B 79.0(7)
C2B Pd1B P1B 92.8(7)
N1B Pd1B P1B 169.7(4)
C2B Pd1B Cl1B 174.4(6)
N1B Pd1B Cl1B 96.1(4)
P1B Pd1B Cl1B 92.4(3)
C2B Pd1B Pd2B 124.5(6)
N1B Pd1B Pd2B 71.8(3)
P1B Pd1B Pd2B 118.3(2)
Cl1B Pd1B Pd2B 50.69(18)
C8B Pd2B P2B 91.3(6)
C8B Pd2B Cl1B 85.0(6)
P2B Pd2B Cl1B 170.9(3)
C8B Pd2B Cl2B 176.6(4)
P2B Pd2B Cl2B 90.3(3)
Cl1B Pd2B Cl2B 93.0(3)
C8B Pd2B Pd1B 83.9(4)
P2B Pd2B Pd1B 121.3(3)
Cl1B Pd2B Pd1B 50.0(2)
Cl2B Pd2B Pd1B 92.8(2)
C19B P1B C25B 105.0(12)
C19B P1B C13B 110.2(11)
C25B P1B C13B 106.2(12)
C19B P1B Pd1B 113.8(7)
C25B P1B Pd1B 110.6(12)
C13B P1B Pd1B 110.6(7)
C37B P2B C31B 103.3(11)
C37B P2B C43B 105.5(12)
C31B P2B C43B 99.6(9)
C37B P2B Pd2B 110.7(8)
C31B P2B Pd2B 118.3(7)
C43B P2B Pd2B 117.7(8)
Pd1B Cl1B Pd2B 79.3(3)
C10B O1B C49B 113.4(11)
N2B N1B C7B 121.2(9)
N2B N1B Pd1B 113.4(7)
C7B N1B Pd1B 125.4(8)
N1B N2B C1B 116.8(10)
C6B C1B C2B 123.2(9)
C6B C1B N2B 117.5(15)
C2B C1B N2B 119.2(13)
C1B C2B C3B 115.0(12)
C1B C2B Pd1B 111.2(12)
C3B C2B Pd1B 133.6(14)
C2B C3B C4B 124.8(13)
C2B C3B H3B 117.6
C4B C3B H3B 117.6
C5B C4B C3B 116.5(9)
C5B C4B H4B 121.7
C3B C4B H4B 121.7
C6B C5B C4B 120.2(14)
C6B C5B H5B 119.9
C4B C5B H5B 119.9
C1B C6B C5B 120.3(15)
C1B C6B H6B 119.8
C5B C6B H6B 119.8
C12B C7B C8B 123.5(10)
C12B C7B N1B 118.3(11)
C8B C7B N1B 117.8(10)
C7B C8B C9B 113.3(17)
C7B C8B Pd2B 124.3(10)
C9B C8B Pd2B 122.0(13)
C10B C9B C8B 124.0(19)
C10B C9B H9B 118
C8B C9B H9B 118
O1B C10B C11B 116.3(15)
O1B C10B C9B 126.2(15)
C11B C10B C9B 117.2(12)
C12B C11B C10B 121.5(9)
C12B C11B H11B 119.2
C10B C11B H11B 119.2
C11B C12B C7B 120.3(8)
C11B C12B H12B 119.8
C7B C12B H12B 119.8
C18B C13B C14B 118.1(11)
C18B C13B P1B 122.3(13)
C14B C13B P1B 119.6(13)
C15B C14B C13B 123.8(15)
C15B C14B H14B 118.1
C13B C14B H14B 118.1
C14B C15B C16B 117.6(15)
C14B C15B H15B 121.2
C16B C15B H15B 121.2
C17B C16B C15B 119.7(12)
C17B C16B H16B 120.1
C15B C16B H16B 120.1
C16B C17B C18B 122.4(15)
C16B C17B H17B 118.8
C18B C17B H17B 118.8
C13B C18B C17B 118.3(15)
C13B C18B H18B 120.8
C17B C18B H18B 120.8
C24B C19B C20B 118.7(12)
C24B C19B P1B 117.5(13)
C20B C19B P1B 123.8(13)
C21B C20B C19B 118.1(16)
C21B C20B H20B 120.9
C19B C20B H20B 120.9
C22B C21B C20B 121.5(16)
C22B C21B H21B 119.3
C20B C21B H21B 119.3
C23B C22B C21B 121.8(12)
C23B C22B H22B 119.1
C21B C22B H22B 119.1
C22B C23B C24B 116.4(15)
C22B C23B H23B 121.8
C24B C23B H23B 121.8
C23B C24B C19B 123.6(16)
C23B C24B H24B 118.2
C19B C24B H24B 118.2
C30B C25B C26B 120.0(13)
C30B C25B P1B 116.5(17)
C26B C25B P1B 123.1(17)
C25B C26B C27B 120(2)
C25B C26B H26B 120
C27B C26B H26B 120
C28B C27B C26B 119(2)
C28B C27B H27B 120.6
C26B C27B H27B 120.6
C29B C28B C27B 121.1(13)
C29B C28B H28B 119.4
C27B C28B H28B 119.4
C28B C29B C30B 120(2)
C28B C29B H29B 119.9
C30B C29B H29B 119.9
C29B C30B C25B 119(2)
C29B C30B H30B 120.5
C25B C30B H30B 120.5
C32B C31B C36B 118.6(11)
C32B C31B P2B 123.5(12)
C36B C31B P2B 117.7(11)
C33B C32B C31B 126.9(17)
C33B C32B H32B 116.5
C31B C32B H32B 116.5
C32B C33B C34B 112(2)
C32B C33B H33B 124.1
C34B C33B H33B 124.1
C35B C34B C33B 124(2)
C35B C34B H34B 117.9
C33B C34B H34B 117.9
C34B C35B C36B 123(2)
C34B C35B H35B 118.7
C36B C35B H35B 118.7
C35B C36B C31B 116.0(16)
C35B C36B H36B 122
C31B C36B H36B 122
C38B C37B C42B 118.3(12)
C38B C37B P2B 121.8(16)
C42B C37B P2B 119.8(16)
C39B C38B C37B 121.0(18)
C39B C38B H38B 119.5
C37B C38B H38B 119.5
C38B C39B C40B 120.0(18)
C38B C39B H39B 120
C40B C39B H39B 120
C41B C40B C39B 119.5(12)
C41B C40B H40B 120.2
C39B C40B H40B 120.2
C40B C41B C42B 120.2(18)
C40B C41B H41B 119.9
C42B C41B H41B 119.9
C41B C42B C37B 120.9(18)
C41B C42B H42B 119.5
C37B C42B H42B 119.6
C48B C43B C44B 117(3)
C48B C43B P2B 121.8(19)
C44B C43B P2B 121.1(19)
C45B C44B C43B 125(3)
C45B C44B H44B 117.5
C43B C44B H44B 117.5
C46B C45B C44B 117.1(18)
C46B C45B H45B 121.5
C44B C45B H45B 121.5
C47B C46B C45B 118.7(12)
C47B C46B H46B 120.6
C45B C46B H46B 120.6
C46B C47B C48B 123.2(19)
C46B C47B H47B 118.4
C48B C47B H47B 118.4
C43B C48B C47B 119(2)
C43B C48B H48B 120.3
C47B C48B H48B 120.3
O1B C49B H49D 109.5
O1B C49B H49E 109.5
H49D C49B H49E 109.5
O1B C49B H49F 109.5
H49D C49B H49F 109.5
H49E C49B H49F 109.5
O2 C50 C51 122.2(10)
O2 C50 H50A 106.8
C51 C50 H50A 106.7
O2 C50 H50B 106.8
C51 C50 H50B 106.8
H50A C50 H50B 106.6
C50 C51 H51A 109.5
C50 C51 H51B 109.4
H51A C51 H51B 109.5
C50 C51 H51C 109.5
H51A C51 H51C 109.5
H51B C51 H51C 109.5
C50 O2 H2 117.4(10)
O3 C52 C53 121.5(8)
O3 C52 H52A 107
C53 C52 H52A 107
O3 C52 H52B 106.9
C53 C52 H52B 106.9
H52A C52 H52B 106.7
C52 C53 H53A 109.4
C52 C53 H53B 109.5
H53A C53 H53B 109.5
C52 C53 H53C 109.5
H53A C53 H53C 109.5
H53B C53 H53C 109.5
C52 O3 H3 124.2(12)

loop_
_geom_bond_atom_site_label_1
_geom_bond_atom_site_label_2
_geom_bond_distance
Pd1A C2A 1.999(9)
Pd1A N1A 2.1301(10)
Pd1A P1A 2.244(8)
Pd1A Cl1A 2.424(8)
Pd1A Pd2A 3.052(3)
Pd2A C8A 2.04(2)
Pd2A P2A 2.256(8)
Pd2A Cl1A 2.354(7)
Pd2A Cl2A 2.385(7)
P1A C19A 1.815(19)
P1A C13A 1.86(3)
P1A C25A 1.86(2)
P2A C37A 1.79(2)
P2A C31A 1.85(2)
P2A C43A 1.88(2)
O1A C4A 1.353(9)
O1A C49A 1.443(9)
N1A N2A 1.277(9)
N1A C7A 1.421(9)
N2A C1A 1.410(9)
C1A C6A 1.379(9)
C1A C2A 1.400(9)
C2A C3A 1.372(9)
C3A C4A 1.392(9)
C3A H3A 0.93
C4A C5A 1.374(9)
C5A C6A 1.355(8)
C5A H5A 0.93
C6A H6A 0.93
C7A C8A 1.380(9)
C7A C12A 1.391(9)
C8A C9A 1.395(10)
C9A C10A 1.391(10)
C9A H9A 0.93
C10A C11A 1.379(10)
C10A H10A 0.93
C11A C12A 1.387(10)
C11A H11A 0.93
C12A H12A 0.93
C13A C14A 1.379(10)
C13A C18A 1.385(10)
C14A C15A 1.374(10)
C14A H14A 0.93
C15A C16A 1.373(9)
C15A H15A 0.93
C16A C17A 1.375(10)
C16A H16A 0.93
C17A C18A 1.380(10)
C17A H17A 0.93
C18A H18A 0.93
C19A C24A 1.387(9)
C19A C20A 1.390(10)
C20A C21A 1.386(9)
C20A H20A 0.93
C21A C22A 1.374(10)
C21A H21A 0.93
C22A C23A 1.368(10)
C22A H22A 0.93
C23A C24A 1.392(9)
C23A H23A 0.93
C24A H24A 0.93
C25A C26A 1.374(10)
C25A C30A 1.377(10)
C26A C27A 1.382(10)
C26A H26A 0.93
C27A C28A 1.367(10)
C27A H27A 0.93
C28A C29A 1.383(10)
C28A H28A 0.93
C29A C30A 1.382(10)
C29A H29A 0.93
C30A H30A 0.93
C31A C36A 1.375(10)
C31A C32A 1.384(10)
C32A C33A 1.381(10)
C32A H32A 0.93
C33A C34A 1.387(10)
C33A H33A 0.93
C34A C35A 1.380(10)
C34A H34A 0.93
C35A C36A 1.385(10)
C35A H35A 0.93
C36A H36A 0.93
C37A C38A 1.377(10)
C37A C42A 1.380(10)
C38A C39A 1.383(10)
C38A H38A 0.93
C39A C40A 1.373(10)
C39A H39A 0.93
C40A C41A 1.369(10)
C40A H40A 0.93
C41A C42A 1.380(10)
C41A H41A 0.93
C42A H42A 0.93
C43A C48A 1.379(9)
C43A C44A 1.381(10)
C44A C45A 1.383(10)
C44A H44A 0.93
C45A C46A 1.382(10)
C45A H45A 0.93
C46A C47A 1.383(10)
C46A H46A 0.93
C47A C48A 1.387(10)
C47A H47A 0.93
C48A H48A 0.93
C49A H49A 0.96
C49A H49B 0.96
C49A H49C 0.96
Pd1B C2B 2.025(9)
Pd1B N1B 2.1295(10)
Pd1B P1B 2.313(7)
Pd1B Cl1B 2.388(11)
Pd1B Pd2B 3.062(3)
Pd2B C8B 1.945(19)
Pd2B P2B 2.218(8)
Pd2B Cl1B 2.411(8)
Pd2B Cl2B 2.442(8)
P1B C19B 1.77(2)
P1B C25B 1.82(2)
P1B C13B 1.819(19)
P2B C37B 1.76(3)
P2B C31B 1.787(16)
P2B C43B 1.91(3)
O1B C10B 1.339(10)
O1B C49B 1.459(10)
N1B N2B 1.260(9)
N1B C7B 1.391(9)
N2B C1B 1.401(9)
C1B C6B 1.369(9)
C1B C2B 1.379(9)
C2B C3B 1.388(10)
C3B C4B 1.401(9)
C3B H3B 0.93
C4B C5B 1.397(9)
C4B H4B 0.93
C5B C6B 1.378(10)
C5B H5B 0.93
C6B H6B 0.93
C7B C12B 1.364(9)
C7B C8B 1.371(9)
C8B C9B 1.402(10)
C9B C10B 1.393(10)
C9B H9B 0.93
C10B C11B 1.348(9)
C11B C12B 1.333(8)
C11B H11B 0.93
C12B H12B 0.93
C13B C18B 1.387(10)
C13B C14B 1.390(9)
C14B C15B 1.378(10)
C14B H14B 0.93
C15B C16B 1.380(10)
C15B H15B 0.93
C16B C17B 1.380(9)
C16B H16B 0.93
C17B C18B 1.395(10)
C17B H17B 0.93
C18B H18B 0.93
C19B C24B 1.384(9)
C19B C20B 1.387(10)
C20B C21B 1.383(10)
C20B H20B 0.93
C21B C22B 1.372(9)
C21B H21B 0.93
C22B C23B 1.368(9)
C22B H22B 0.93
C23B C24B 1.379(10)
C23B H23B 0.93
C24B H24B 0.93
C25B C30B 1.380(10)
C25B C26B 1.381(10)
C26B C27B 1.386(10)
C26B H26B 0.93
C27B C28B 1.374(10)
C27B H27B 0.93
C28B C29B 1.368(10)
C28B H28B 0.93
C29B C30B 1.378(10)
C29B H29B 0.93
C30B H30B 0.93
C31B C32B 1.388(9)
C31B C36B 1.389(9)
C32B C33B 1.376(10)
C32B H32B 0.93
C33B C34B 1.377(10)
C33B H33B 0.93
C34B C35B 1.369(10)
C34B H34B 0.93
C35B C36B 1.377(10)
C35B H35B 0.93
C36B H36B 0.93
C37B C38B 1.388(10)
C37B C42B 1.387(10)
C38B C39B 1.379(10)
C38B H38B 0.93
C39B C40B 1.385(10)
C39B H39B 0.93
C40B C41B 1.378(10)
C40B H40B 0.93
C41B C42B 1.380(10)
C41B H41B 0.93
C42B H42B 0.93
C43B C48B 1.366(10)
C43B C44B 1.376(10)
C44B C45B 1.376(10)
C44B H44B 0.93
C45B C46B 1.374(10)
C45B H45B 0.93
C46B C47B 1.365(10)
C46B H46B 0.93
C47B C48B 1.377(10)
C47B H47B 0.93
C48B H48B 0.93
C49B H49D 0.96
C49B H49E 0.96
C49B H49F 0.96
C50 O2 1.431(10)
C50 C51 1.537(10)
C50 H50A 0.97
C50 H50B 0.97
C51 H51A 0.96
C51 H51B 0.96
C51 H51C 0.96
O2 H2 0.8200(10)
C52 O3 1.4201(12)
C52 C53 1.5301(11)
C52 H52A 0.97
C52 H52B 0.97
C53 H53A 0.96
C53 H53B 0.96
C53 H53C 0.96
O3 H3 0.8200(11)

loop_
_geom_torsion_atom_site_label_1
_geom_torsion_atom_site_label_2
_geom_torsion_atom_site_label_3
_geom_torsion_atom_site_label_4
_geom_torsion
C2A Pd1A Pd2A C8A -83.3(7)
N1A Pd1A Pd2A C8A -27.2(7)
P1A Pd1A Pd2A C8A 151.1(6)
Cl1A Pd1A Pd2A C8A 82.1(6)
C2A Pd1A Pd2A P2A 7.4(6)
N1A Pd1A Pd2A P2A 63.5(5)
P1A Pd1A Pd2A P2A -118.2(4)
Cl1A Pd1A Pd2A P2A 172.8(3)
C2A Pd1A Pd2A Cl1A -165.4(6)
N1A Pd1A Pd2A Cl1A -109.3(5)
P1A Pd1A Pd2A Cl1A 69.0(4)
C2A Pd1A Pd2A Cl2A 101.8(6)
N1A Pd1A Pd2A Cl2A 157.9(5)
P1A Pd1A Pd2A Cl2A -23.8(4)
Cl1A Pd1A Pd2A Cl2A -92.8(3)
C2A Pd1A P1A C19A 45.8(11)
Cl1A Pd1A P1A C19A -132.0(10)
Pd2A Pd1A P1A C19A -177.3(9)
C2A Pd1A P1A C13A -80.7(10)
Cl1A Pd1A P1A C13A 101.5(9)
Pd2A Pd1A P1A C13A 56.3(10)
C2A Pd1A P1A C25A 162.8(8)
Cl1A Pd1A P1A C25A -14.9(7)
Pd2A Pd1A P1A C25A -60.2(7)
C8A Pd2A P2A C37A 13.1(11)
Cl1A Pd2A P2A C37A -43(2)
Cl2A Pd2A P2A C37A -170.8(11)
Pd1A Pd2A P2A C37A -76.0(11)
C8A Pd2A P2A C31A -108.5(9)
Cl1A Pd2A P2A C31A -164.3(17)
Cl2A Pd2A P2A C31A 67.6(8)
Pd1A Pd2A P2A C31A 162.3(7)
C8A Pd2A P2A C43A 132.0(8)
Cl1A Pd2A P2A C43A 76.3(19)
Cl2A Pd2A P2A C43A -51.9(6)
Pd1A Pd2A P2A C43A 42.9(6)
C8A Pd2A Cl1A Pd1A -93.9(5)
P2A Pd2A Cl1A Pd1A -37.5(18)
Cl2A Pd2A Cl1A Pd1A 90.6(3)
C2A Pd1A Cl1A Pd2A 64.2(19)
N1A Pd1A Cl1A Pd2A 59.7(5)
P1A Pd1A Cl1A Pd2A -125.4(2)
C2A Pd1A N1A N2A -0.8(14)
Cl1A Pd1A N1A N2A 178.2(14)
Pd2A Pd1A N1A N2A -136.1(15)
C2A Pd1A N1A C7A -172.0(17)
Cl1A Pd1A N1A C7A 7.0(15)
Pd2A Pd1A N1A C7A 52.7(14)
C7A N1A N2A C1A 173.5(14)
Pd1A N1A N2A C1A 1(2)
N1A N2A C1A C6A 172.9(14)
N1A N2A C1A C2A 0(2)
C6A C1A C2A C3A 0.0(3)
N2A C1A C2A C3A 173.1(14)
C6A C1A C2A Pd1A -173.5(10)
N2A C1A C2A Pd1A -0.4(13)
N1A Pd1A C2A C3A -172.2(10)
P1A Pd1A C2A C3A 12.9(9)
Cl1A Pd1A C2A C3A -176.7(14)
Pd2A Pd1A C2A C3A -121.5(8)
N1A Pd1A C2A C1A 0.6(7)
P1A Pd1A C2A C1A -174.3(6)
Cl1A Pd1A C2A C1A -4(2)
Pd2A Pd1A C2A C1A 51.3(8)
C1A C2A C3A C4A 0.0(3)
Pd1A C2A C3A C4A 172.4(11)
C49A O1A C4A C5A -172.5(14)
C49A O1A C4A C3A 15(2)
C2A C3A C4A O1A 172.7(15)
C2A C3A C4A C5A 0.2(6)
O1A C4A C5A C6A -173.4(14)
C3A C4A C5A C6A -0.2(9)
C4A C5A C6A C1A 0.1(9)
C2A C1A C6A C5A 0.0(6)
N2A C1A C6A C5A -173.0(15)
N2A N1A C7A C8A 133.9(15)
Pd1A N1A C7A C8A -54.8(17)
N2A N1A C7A C12A -44(2)
Pd1A N1A C7A C12A 127.4(13)
C12A C7A C8A C9A 0.0(3)
N1A C7A C8A C9A -177.7(14)
C12A C7A C8A Pd2A -176.6(13)
N1A C7A C8A Pd2A 5.7(12)
P2A Pd2A C8A C7A -101.0(9)
Cl1A Pd2A C8A C7A 70.5(8)
Pd1A Pd2A C8A C7A 19.3(8)
P2A Pd2A C8A C9A 82.5(9)
Cl1A Pd2A C8A C9A -105.9(9)
Pd1A Pd2A C8A C9A -157.1(9)
C7A C8A C9A C10A 0.0(3)
Pd2A C8A C9A C10A 176.4(13)
C8A C9A C10A C11A 0.0(6)
C9A C10A C11A C12A 0.1(9)
C10A C11A C12A C7A -0.1(9)
C8A C7A C12A C11A 0.0(6)
N1A C7A C12A C11A 177.6(15)
C19A P1A C13A C14A -114.9(12)
C25A P1A C13A C14A 142.0(11)
Pd1A P1A C13A C14A 16.2(13)
C19A P1A C13A C18A 69.3(16)
C25A P1A C13A C18A -33.8(15)
Pd1A P1A C13A C18A -159.6(11)
P1A C13A C14A C15A -176.1(15)
C13A C14A C15A C16A -0.1(3)
C14A C15A C16A C17A 0.3(7)
P1A C13A C18A C17A 175.5(18)
C13A P1A C19A C24A 170.2(13)
C25A P1A C19A C24A -87.1(13)
Pd1A P1A C19A C24A 39.1(15)
C13A P1A C19A C20A -12.4(16)
C25A P1A C19A C20A 90.4(13)
Pd1A P1A C19A C20A -143.5(10)
C24A C19A C20A C21A 0.2(3)
P1A C19A C20A C21A -177.2(17)
C19A C20A C21A C22A 0.0(3)
C20A C21A C22A C23A 0.3(7)
C21A C22A C23A C24A -0.6(9)
C20A C19A C24A C23A -0.5(6)
P1A C19A C24A C23A 177.0(16)
C22A C23A C24A C19A 0.7(9)
C19A P1A C25A C26A -169.9(10)
C13A P1A C25A C26A -61.2(11)
Pd1A P1A C25A C26A 64.3(10)
C19A P1A C25A C30A 17.3(14)
C13A P1A C25A C30A 126.0(12)
Pd1A P1A C25A C30A -108.5(11)
C30A C25A C26A C27A -0.1(3)
P1A C25A C26A C27A -173.3(13)
C25A C26A C27A C28A 0.1(3)
C26A C27A C28A C29A -0.3(7)
C27A C28A C29A C30A 0.6(9)
C26A C25A C30A C29A 0.3(7)
P1A C25A C30A C29A 172.8(14)
C28A C29A C30A C25A -0.6(9)
C37A P2A C31A C36A 52.6(14)
C43A P2A C31A C36A -61.6(12)
Pd2A P2A C31A C36A -178.7(8)
C37A P2A C31A C32A -132.4(12)
C43A P2A C31A C32A 113.4(11)
Pd2A P2A C31A C32A -3.7(12)
C36A C31A C32A C33A -0.1(3)
P2A C31A C32A C33A -174.8(14)
C31A C32A C33A C34A -0.2(3)
C32A C33A C34A C35A 0.4(6)
C33A C34A C35A C36A -0.4(9)
C32A C31A C36A C35A 0.1(6)
P2A C31A C36A C35A 174.9(14)
C34A C35A C36A C31A 0.2(9)
C31A P2A C37A C38A 34.4(14)
C43A P2A C37A C38A 151.3(10)
Pd2A P2A C37A C38A -89.7(11)
C31A P2A C37A C42A -146.2(12)
C43A P2A C37A C42A -29.3(13)
Pd2A P2A C37A C42A 89.7(13)
C42A C37A C38A C39A 0.0(3)
P2A C37A C38A C39A 179.4(15)
C37A C38A C39A C40A 0.1(3)
C39A C40A C41A C42A 0.3(9)
C40A C41A C42A C37A -0.3(9)
C38A C37A C42A C41A 0.1(7)
P2A C37A C42A C41A -179.3(16)
C37A P2A C43A C48A 75.4(11)
C31A P2A C43A C48A -170.7(10)
Pd2A P2A C43A C48A -51.0(9)
C37A P2A C43A C44A -100.6(12)
C31A P2A C43A C44A 13.3(14)
Pd2A P2A C43A C44A 132.9(9)
C48A C43A C44A C45A 0.0(3)
P2A C43A C44A C45A 175.9(13)
C43A C44A C45A C46A 0.0(3)
C44A C45A C46A C47A 0.0(7)
C45A C46A C47A C48A 0.0(9)
P2A C43A C48A C47A -176.3(12)
C46A C47A C48A C43A 0.1(8)
C2B Pd1B Pd2B C8B 87.8(9)
N1B Pd1B Pd2B C8B 25.8(7)
P1B Pd1B Pd2B C8B -156.4(6)
Cl1B Pd1B Pd2B C8B -88.6(6)
C2B Pd1B Pd2B P2B 0.0(7)
N1B Pd1B Pd2B P2B -62.0(5)
P1B Pd1B Pd2B P2B 115.9(4)
Cl1B Pd1B Pd2B P2B -176.4(4)
C2B Pd1B Pd2B Cl1B 176.4(7)
N1B Pd1B Pd2B Cl1B 114.4(5)
P1B Pd1B Pd2B Cl1B -67.7(4)
C2B Pd1B Pd2B Cl2B -92.1(7)
N1B Pd1B Pd2B Cl2B -154.1(5)
P1B Pd1B Pd2B Cl2B 23.8(4)
Cl1B Pd1B Pd2B Cl2B 91.6(3)
C2B Pd1B P1B C19B 74.8(10)
N1B Pd1B P1B C19B 111(3)
Cl1B Pd1B P1B C19B -103.1(9)
Pd2B Pd1B P1B C19B -57.3(10)
C2B Pd1B P1B C25B -167.3(11)
N1B Pd1B P1B C25B -131(3)
Cl1B Pd1B P1B C25B 14.9(10)
Pd2B Pd1B P1B C25B 60.6(10)
C2B Pd1B P1B C13B -49.9(11)
N1B Pd1B P1B C13B -13(3)
Cl1B Pd1B P1B C13B 132.3(9)
Pd2B Pd1B P1B C13B 178.0(9)
C8B Pd2B P2B C37B -122.3(10)
Pd1B Pd2B P2B C37B -38.7(9)
C8B Pd2B P2B C31B 118.8(9)
Cl2B Pd2B P2B C31B -64.2(8)
Pd1B Pd2B P2B C31B -157.6(7)
C8B Pd2B P2B C43B -1.0(11)
Cl2B Pd2B P2B C43B 176.1(10)
Pd1B Pd2B P2B C43B 82.6(10)
N1B Pd1B Cl1B Pd2B -60.5(5)
P1B Pd1B Cl1B Pd2B 125.3(3)
C8B Pd2B Cl1B Pd1B 86.2(4)
Cl2B Pd2B Cl1B Pd1B -91.1(3)
C2B Pd1B N1B N2B 5.4(14)
P1B Pd1B N1B N2B -32(4)
Cl1B Pd1B N1B N2B -177.3(13)
Pd2B Pd1B N1B N2B 137.6(14)
C2B Pd1B N1B C7B -172.8(15)
P1B Pd1B N1B C7B 150(2)
Cl1B Pd1B N1B C7B 4.5(13)
Pd2B Pd1B N1B C7B -40.6(12)
C7B N1B N2B C1B 171.9(15)
Pd1B N1B N2B C1B -6(2)
N1B N2B C1B C6B -179.5(15)
N1B N2B C1B C2B 4(2)
C6B C1B C2B C3B 0.1(3)
N2B C1B C2B C3B 176.5(17)
C6B C1B C2B Pd1B -175.5(12)
N2B C1B C2B Pd1B 0.9(14)
N1B Pd1B C2B C1B -3.1(8)
P1B Pd1B C2B C1B 170.7(8)
Pd2B Pd1B C2B C1B -61.8(10)
N1B Pd1B C2B C3B -177.5(13)
P1B Pd1B C2B C3B -3.7(12)
Pd2B Pd1B C2B C3B 123.7(10)
C1B C2B C3B C4B 0.0(3)
Pd1B C2B C3B C4B 174.3(15)
C2B C3B C4B C5B 0.1(6)
C3B C4B C5B C6B -0.2(8)
C2B C1B C6B C5B -0.1(7)
N2B C1B C6B C5B -176.6(17)
C4B C5B C6B C1B 0.2(8)
N2B N1B C7B C12B 49(2)
Pd1B N1B C7B C12B -133.4(11)
N2B N1B C7B C8B -138.3(16)
Pd1B N1B C7B C8B 39.7(17)
C12B C7B C8B C9B 0.1(3)
N1B C7B C8B C9B -172.6(15)
C12B C7B C8B Pd2B 173.8(14)
N1B C7B C8B Pd2B 1.0(15)
P2B Pd2B C8B C7B 99.0(11)
Pd1B Pd2B C8B C7B -22.4(10)
P2B Pd2B C8B C9B -87.9(10)
Pd1B Pd2B C8B C9B 150.7(10)
C7B C8B C9B C10B 0.1(3)
Pd2B C8B C9B C10B -173.7(14)
C49B O1B C10B C11B -177(2)
C49B O1B C10B C9B 10(4)
C8B C9B C10B O1B 174(2)
C8B C9B C10B C11B -0.1(6)
O1B C10B C11B C12B -174(2)
C9B C10B C11B C12B -0.1(8)
C10B C11B C12B C7B 0.3(9)
C8B C7B C12B C11B -0.3(7)
N1B C7B C12B C11B 172.4(15)
C19B P1B C13B C18B 29.4(16)
C25B P1B C13B C18B -83.8(17)
Pd1B P1B C13B C18B 156.1(10)
C19B P1B C13B C14B -153.2(12)
C25B P1B C13B C14B 93.6(16)
Pd1B P1B C13B C14B -26.5(15)
P1B C13B C14B C15B -177.5(17)
C13B C14B C15B C16B 0.0(3)
C14B C15B C16B C17B 0.0(7)
C15B C16B C17B C18B 0.0(9)
P1B C13B C18B C17B 177.3(17)
C16B C17B C18B C13B 0.1(9)
C25B P1B C19B C24B 42.4(16)
C13B P1B C19B C24B -71.6(14)
Pd1B P1B C19B C24B 163.5(8)
C25B P1B C19B C20B -138.1(14)
C13B P1B C19B C20B 107.9(13)
Pd1B P1B C19B C20B -17.0(14)
C24B C19B C20B C21B 0.1(3)
P1B C19B C20B C21B -179.4(16)
C19B C20B C21B C22B 0.1(3)
C20B C21B C22B C23B -0.3(7)
C21B C22B C23B C24B 0.2(8)
C22B C23B C24B C19B 0.0(8)
C20B C19B C24B C23B -0.2(7)
P1B C19B C24B C23B 179.4(15)
C19B P1B C25B C30B -151(2)
C13B P1B C25B C30B -34(3)
Pd1B P1B C25B C30B 86(2)
C19B P1B C25B C26B 36(3)
C13B P1B C25B C26B 153(3)
Pd1B P1B C25B C26B -87(3)
C30B C25B C26B C27B 10(4)
P1B C25B C26B C27B -177.4(16)
C25B C26B C27B C28B -5(2)
C26B C27B C28B C29B 0.01(13)
C27B C28B C29B C30B 0.00(18)
C28B C29B C30B C25B 5(2)
C26B C25B C30B C29B -10(4)
P1B C25B C30B C29B 177.0(14)
C37B P2B C31B C32B 67.7(13)
C43B P2B C31B C32B -40.9(14)
Pd2B P2B C31B C32B -169.6(8)
C37B P2B C31B C36B -117.1(12)
C43B P2B C31B C36B 134.4(13)
Pd2B P2B C31B C36B 5.6(13)
C36B C31B C32B C33B -0.1(3)
P2B C31B C32B C33B 175.1(14)
C31B C32B C33B C34B -0.1(3)
C32B C33B C34B C35B 0.2(7)
C33B C34B C35B C36B -0.2(10)
C34B C35B C36B C31B 0.0(9)
C32B C31B C36B C35B 0.1(7)
P2B C31B C36B C35B -175.3(13)
C31B P2B C37B C38B -2.7(15)
C43B P2B C37B C38B 101.4(13)
Pd2B P2B C37B C38B -130.3(10)
C31B P2B C37B C42B 173.4(11)
C43B P2B C37B C42B -82.5(13)
Pd2B P2B C37B C42B 45.8(13)
C42B C37B C38B C39B 0.1(3)
P2B C37B C38B C39B 176.2(17)
C37B C38B C39B C40B 0.0(3)
C38B C39B C40B C41B 0.1(7)
C39B C40B C41B C42B -0.3(9)
C40B C41B C42B C37B 0.5(9)
C38B C37B C42B C41B -0.4(7)
P2B C37B C42B C41B -176.6(17)
C37B P2B C43B C48B 41.2(15)
C31B P2B C43B C48B 148.0(13)
Pd2B P2B C43B C48B -82.8(14)
C37B P2B C43B C44B -146.7(12)
C31B P2B C43B C44B -39.9(14)
Pd2B P2B C43B C44B 89.3(12)
C48B C43B C44B C45B 0.1(3)
P2B C43B C44B C45B -172.4(16)
C43B C44B C45B C46B -0.1(3)
C44B C45B C46B C47B 0.3(7)
C45B C46B C47B C48B -0.5(10)
P2B C43B C48B C47B 172.1(16)
C46B C47B C48B C43B 0.6(10)
